data_7131210
loop_
_publ_author_name
'Wang, Peng'
'Hu, Jinlian'
'Xu, Zhuofan'
'Pu, Zhaofangzhou'
'Sato, Sota'
'Zhang, Xiaotao'
'Hu, Wenping'
'Sun, Zhe'

_publ_section_title
;
 Synthesis and structure elucidation of triarylmethyl radicals with
 anthryl substitution.
;
_journal_issue 14
_journal_name_full 'Chemical communications (Cambridge, England)'
_journal_page_first 2015
_journal_page_last 2018
_journal_paper_doi 10.1039/d2cc06083c
_journal_volume 59
_journal_year 2023
_chemical_formula_moiety 'C46 H55 Si'
_chemical_formula_sum 'C46 H55 Si'
_chemical_formula_weight 635.99
_space_group_crystal_system monoclinic
_space_group_IT_number 15
_space_group_name_Hall '-C 2yc'
_space_group_name_H-M_alt 'C 1 2/c 1'
_atom_sites_solution_hydrogens geom
_audit_block_doi 10.5517/ccdc.csd.cc2d9q5m
_audit_creation_date 2023-01-10
_audit_creation_method
;
Olex2 1.5
(compiled 2021.11.18 svn.ra9532c28 for OlexSys, GUI svn.r6439)
;
_audit_update_record
;
2023-01-19 deposited with the CCDC.	2023-01-24 downloaded from the CCDC.
;
_cell_angle_alpha 90
_cell_angle_beta 108.966(4)
_cell_angle_gamma 90
_cell_formula_units_Z 8
_cell_length_a 27.4174(10)
_cell_length_b 12.3393(4)
_cell_length_c 24.1653(7)
_cell_measurement_reflns_used 6823
_cell_measurement_temperature 293.00(10)
_cell_measurement_theta_max 73.6870
_cell_measurement_theta_min 3.3900
_cell_volume 7731.6(5)
_computing_cell_refinement 'CrysAlisPro 1.171.39.45g (Rigaku OD, 2018)'
_computing_data_collection 'CrysAlisPro 1.171.39.45g (Rigaku OD, 2018)'
_computing_data_reduction 'CrysAlisPro 1.171.39.45g (Rigaku OD, 2018)'
_computing_molecular_graphics 'Olex2 1.5 (Dolomanov et al., 2009)'
_computing_publication_material 'Olex2 1.5 (Dolomanov et al., 2009)'
_computing_structure_refinement 'SHELXL 2018/3 (Sheldrick, 2015)'
_computing_structure_solution 'SHELXT 2018/2 (Sheldrick, 2018)'
_diffrn_ambient_temperature 293(2)
_diffrn_detector_type HyPix
_diffrn_measured_fraction_theta_full 0.984
_diffrn_measured_fraction_theta_max 0.938
_diffrn_measurement_details
;
List of Runs (angles in degrees, time in seconds):

  # Type    Start    End  Width  t~exp~   \w     \q     \k     \f   Frames
#--------------------------------------------------------------------------
  1  \w    -40.00 -15.00   0.50    1.00    --  -45.62  27.00 -45.00   50
  2  \w    -53.00 -27.00   0.50    6.00    -- -100.00  61.00 -30.00   52
  3  \w    -67.00 -28.00   0.50    6.00    -- -100.00 125.00 -60.00   78
  4  \w   -108.00 -66.00   0.50    6.00    -- -100.00  27.00 -45.00   84
  5  \w   -117.00 -58.00   0.50    6.00    -- -100.00  61.00 -30.00  118
  6  \w   -104.00 -73.00   0.50    6.00    -- -100.00 125.00 -60.00   62
  7  \w   -119.00 -32.00   0.50    1.00    --  -45.62 -27.00 152.00  174
  8  \w    -14.00  50.00   0.50    1.00    --   45.62 -27.00 152.00  128
  9  \w     75.00 111.00   0.50    6.00    --  101.75 -27.00 152.00   72
 10  \w     29.00 109.00   0.50    6.00    --  101.75-125.00  60.00  160
 11  \w     41.00  67.00   0.50    6.00    --  101.75 -94.00 -30.00   52
 12  \w     21.00  93.00   0.50    1.00    --   45.62-125.00  60.00  144
 13  \w     51.00 117.00   0.50    6.00    --  101.75 -30.00 -30.00  132
 14  \w     92.00 154.00   0.50    6.00    --  101.75  27.00 -45.00  124
 15  \w     45.00 108.00   0.50    6.00    --  101.75 -94.00-120.00  126
 16  \w     32.00  89.00   0.50    1.00    --   45.62  27.00 -45.00  114
 17  \w     56.00 109.00   0.50    6.00    --  101.75 -94.00 120.00  106
 18  \w   -132.00 -88.00   0.50    6.00    -- -100.00 -27.00 152.00   88
;
_diffrn_measurement_device 'four-circle diffractometer'
_diffrn_measurement_device_type 'ROD, Synergy Custom system, HyPix'
_diffrn_measurement_method '\w scans'
_diffrn_radiation_type CuK\a
_diffrn_radiation_wavelength 1.54184
_diffrn_reflns_av_R_equivalents 0.0518
_diffrn_reflns_av_unetI/netI 0.0554
_diffrn_reflns_Laue_measured_fraction_full 0.984
_diffrn_reflns_Laue_measured_fraction_max 0.938
_diffrn_reflns_limit_h_max 32
_diffrn_reflns_limit_h_min -34
_diffrn_reflns_limit_k_max 5
_diffrn_reflns_limit_k_min -15
_diffrn_reflns_limit_l_max 27
_diffrn_reflns_limit_l_min -30
_diffrn_reflns_number 23566
_diffrn_reflns_point_group_measured_fraction_full 0.984
_diffrn_reflns_point_group_measured_fraction_max 0.938
_diffrn_reflns_theta_full 67.684
_diffrn_reflns_theta_max 74.901
_diffrn_reflns_theta_min 3.409
_exptl_absorpt_coefficient_mu 0.739
_exptl_absorpt_correction_T_max 1.00000
_exptl_absorpt_correction_T_min 0.48017
_exptl_absorpt_correction_type multi-scan
_exptl_absorpt_process_details
;
CrysAlisPro 1.171.39.45g (Rigaku Oxford Diffraction, 2018)
Empirical absorption correction using spherical harmonics,
 implemented in SCALE3 ABSPACK scaling algorithm.
;
_exptl_crystal_colour 'light red'
_exptl_crystal_density_diffrn 1.093
_exptl_crystal_description needle
_exptl_crystal_F_000 2760
_exptl_crystal_size_max 0.2
_exptl_crystal_size_mid 0.05
_exptl_crystal_size_min 0.05
_refine_diff_density_max 0.528
_refine_diff_density_min -0.344
_refine_diff_density_rms 0.052
_refine_ls_extinction_method none
_refine_ls_goodness_of_fit_ref 1.062
_refine_ls_hydrogen_treatment constr
_refine_ls_matrix_type full
_refine_ls_number_parameters 436
_refine_ls_number_reflns 7457
_refine_ls_number_restraints 0
_refine_ls_restrained_S_all 1.062
_refine_ls_R_factor_all 0.0707
_refine_ls_R_factor_gt 0.0578
_refine_ls_shift/su_max 0.001
_refine_ls_shift/su_mean 0.000
_refine_ls_structure_factor_coef Fsqd
_refine_ls_weighting_details 'w=1/[\s^2^(Fo^2^)+(0.0697P)^2^+6.8618P] where P=(Fo^2^+2Fc^2^)/3'
_refine_ls_weighting_scheme calc
_refine_ls_wR_factor_gt 0.1410
_refine_ls_wR_factor_ref 0.1505
_reflns_Friedel_coverage 0.000
_reflns_number_gt 6248
_reflns_number_total 7457
_reflns_threshold_expression 'I > 2\s(I)'
_cod_data_source_file d2cc06083c2.cif
_cod_data_source_block exp_559
_cod_depositor_comments 'Adding full bibliography for 7131209--7131211.cif.'
_cod_database_code 7131210
_shelx_shelxl_version_number 2018/3
_shelx_space_group_comment
;
The symmetry employed for this shelxl refinement is uniquely defined
by the following loop, which should always be used as a source of
symmetry information in preference to the above space-group names.
They are only intended as comments.
;
_olex2_refinement_description
;
1. Fixed Uiso
 At 1.2 times of:
  All C(H) groups
 At 1.5 times of:
  All C(H,H,H) groups
2.a Ternary CH refined with riding coordinates:
 C33(H33), C36(H36), C30(H30)
2.b Aromatic/amide H refined with riding coordinates:
 C3(H3), C13(H13), C4(H4), C7(H7), C6(H6), C16(H16), C10(H10), C9(H9),
 C26(H26), C23(H23), C12(H12), C19(H19), C17(H17), C18(H18), C24(H24), C25(H25)
2.c Idealised Me refined as rotating group:
 C46(H46A,H46B,H46C), C35(H35A,H35B,H35C), C44(H44A,H44B,H44C), C38(H38A,H38B,
 H38C), C45(H45A,H45B,H45C), C41(H41A,H41B,H41C), C31(H31A,H31B,H31C), C37(H37A,
 H37B,H37C), C34(H34A,H34B,H34C), C32(H32A,H32B,H32C), C42(H42A,H42B,H42C),
 C40(H40A,H40B,H40C)
;
_olex2_submission_special_instructions 'No special instructions were received'
_oxdiff_exptl_absorpt_empirical_details
;
Empirical correction (ABSPACK) includes:
- Absorption correction using spherical harmonics
- Frame scaling
;

loop_
_space_group_symop_operation_xyz
'x, y, z'
'-x, y, -z+1/2'
'x+1/2, y+1/2, z'
'-x+1/2, y+1/2, -z+1/2'
'-x, -y, -z'
'x, -y, z-1/2'
'-x+1/2, -y+1/2, -z'
'x+1/2, -y+1/2, z-1/2'

loop_
_atom_site_label
_atom_site_type_symbol
_atom_site_fract_x
_atom_site_fract_y
_atom_site_fract_z
_atom_site_U_iso_or_equiv
_atom_site_adp_type
_atom_site_occupancy
_atom_site_site_symmetry_order
_atom_site_calc_flag
_atom_site_refinement_flags_posn
_atom_site_refinement_flags_adp
_atom_site_refinement_flags_occupancy
_atom_site_disorder_assembly
_atom_site_disorder_group
Si1 Si 0.40979(2) 0.56494(4) 0.56697(2) 0.02694(15) Uani 1 1 d . . . . .
C2 C 0.29918(8) 0.19175(15) 0.19431(8) 0.0251(4) Uani 1 1 d . . . . .
C3 C 0.35268(8) 0.17746(15) 0.20788(8) 0.0270(4) Uani 1 1 d . . . . .
H3 H 0.375141 0.227438 0.231946 0.032 Uiso 1 1 calc R U . . .
C8 C 0.22758(8) 0.32715(15) 0.18815(8) 0.0255(4) Uani 1 1 d . . . . .
C15 C 0.33177(7) 0.43190(15) 0.27904(8) 0.0255(4) Uani 1 1 d . . . . .
C21 C 0.35296(7) 0.42967(16) 0.38583(8) 0.0260(4) Uani 1 1 d . . . . .
C13 C 0.20206(8) 0.38816(16) 0.21999(8) 0.0286(4) Uani 1 1 d . . . . .
H13 H 0.218898 0.401925 0.259446 0.034 Uiso 1 1 calc R U . . .
C20 C 0.35493(7) 0.48274(15) 0.33487(8) 0.0258(4) Uani 1 1 d . . . . .
C14 C 0.30809(7) 0.33005(15) 0.27526(8) 0.0252(4) Uani 1 1 d . . . . .
C5 C 0.34051(8) 0.01130(15) 0.15067(8) 0.0280(4) Uani 1 1 d . . . . .
C22 C 0.33001(8) 0.32670(16) 0.38261(8) 0.0269(4) Uani 1 1 d . . . . .
C1 C 0.27829(8) 0.28332(15) 0.21685(8) 0.0268(4) Uani 1 1 d . . . . .
C11 C 0.12556(8) 0.40954(16) 0.13519(9) 0.0293(4) Uani 1 1 d . . . . .
C4 C 0.37250(8) 0.09039(16) 0.18607(8) 0.0287(4) Uani 1 1 d . . . . .
H4 H 0.408050 0.084138 0.195150 0.034 Uiso 1 1 calc R U . . .
C7 C 0.26723(8) 0.11126(16) 0.15935(8) 0.0284(4) Uani 1 1 d . . . . .
H7 H 0.231650 0.116882 0.150099 0.034 Uiso 1 1 calc R U . . .
C6 C 0.28789(8) 0.02370(16) 0.13844(8) 0.0302(4) Uani 1 1 d . . . . .
H6 H 0.265715 -0.028085 0.115570 0.036 Uiso 1 1 calc R U . . .
C27 C 0.30759(7) 0.27598(15) 0.32640(8) 0.0262(4) Uani 1 1 d . . . . .
C28 C 0.37345(8) 0.48172(16) 0.44182(8) 0.0290(4) Uani 1 1 d . . . . .
C16 C 0.33348(8) 0.48882(17) 0.22820(8) 0.0313(4) Uani 1 1 d . . . . .
H16 H 0.319081 0.456993 0.191610 0.038 Uiso 1 1 calc R U . . .
C10 C 0.15160(8) 0.35394(17) 0.10270(8) 0.0319(4) Uani 1 1 d . . . . .
H10 H 0.135056 0.343252 0.062888 0.038 Uiso 1 1 calc R U . . .
C9 C 0.20074(8) 0.31467(16) 0.12767(8) 0.0293(4) Uani 1 1 d . . . . .
H9 H 0.216734 0.279078 0.104303 0.035 Uiso 1 1 calc R U . . .
C26 C 0.28316(8) 0.17335(16) 0.32433(9) 0.0312(4) Uani 1 1 d . . . . .
H26 H 0.268004 0.139958 0.288313 0.037 Uiso 1 1 calc R U . . .
C23 C 0.32673(9) 0.27179(18) 0.43323(9) 0.0339(5) Uani 1 1 d . . . . .
H23 H 0.340830 0.303752 0.469827 0.041 Uiso 1 1 calc R U . . .
C12 C 0.15320(8) 0.42755(16) 0.19428(8) 0.0299(4) Uani 1 1 d . . . . .
H12 H 0.137888 0.467549 0.216816 0.036 Uiso 1 1 calc R U . . .
C33 C 0.43238(9) 0.43735(18) 0.61118(9) 0.0351(5) Uani 1 1 d . . . . .
H33 H 0.401086 0.397360 0.609636 0.042 Uiso 1 1 calc R U . . .
C36 C 0.46053(9) 0.67365(17) 0.57872(9) 0.0365(5) Uani 1 1 d . . . . .
H36 H 0.446027 0.728755 0.548658 0.044 Uiso 1 1 calc R U . . .
C19 C 0.37798(8) 0.58676(17) 0.33706(9) 0.0326(4) Uani 1 1 d . . . . .
H19 H 0.393060 0.620271 0.373055 0.039 Uiso 1 1 calc R U . . .
C39 C 0.07070(8) 0.45359(18) 0.10769(9) 0.0348(5) Uani 1 1 d . . . . .
C43 C 0.36388(9) -0.08357(16) 0.12668(9) 0.0339(5) Uani 1 1 d . . . . .
C17 C 0.35555(9) 0.58801(18) 0.23197(9) 0.0377(5) Uani 1 1 d . . . . .
H17 H 0.355792 0.623563 0.198122 0.045 Uiso 1 1 calc R U . . .
C29 C 0.38961(8) 0.52211(17) 0.49006(8) 0.0324(4) Uani 1 1 d . . . . .
C18 C 0.37828(9) 0.63786(18) 0.28727(10) 0.0382(5) Uani 1 1 d . . . . .
H18 H 0.393467 0.705820 0.289526 0.046 Uiso 1 1 calc R U . . .
C30 C 0.34984(9) 0.62014(18) 0.57921(9) 0.0344(5) Uani 1 1 d . . . . .
H30 H 0.358361 0.634319 0.621188 0.041 Uiso 1 1 calc R U . . .
C24 C 0.30346(9) 0.17407(19) 0.42890(9) 0.0388(5) Uani 1 1 d . . . . .
H24 H 0.301796 0.139722 0.462498 0.047 Uiso 1 1 calc R U . . .
C25 C 0.28153(9) 0.12334(18) 0.37360(10) 0.0375(5) Uani 1 1 d . . . . .
H25 H 0.266026 0.055693 0.371207 0.045 Uiso 1 1 calc R U . . .
C46 C 0.38517(10) -0.03970(19) 0.07967(10) 0.0407(5) Uani 1 1 d . . . . .
H46A H 0.357893 -0.005379 0.049248 0.061 Uiso 1 1 calc R U . . .
H46B H 0.399039 -0.098447 0.063403 0.061 Uiso 1 1 calc R U . . .
H46C H 0.411890 0.012149 0.096937 0.061 Uiso 1 1 calc R U . . .
C35 C 0.46393(11) 0.3611(2) 0.58608(12) 0.0476(6) Uani 1 1 d . . . . .
H35A H 0.444605 0.344102 0.546198 0.071 Uiso 1 1 calc R U . . .
H35B H 0.471280 0.295539 0.608707 0.071 Uiso 1 1 calc R U . . .
H35C H 0.495692 0.395709 0.587605 0.071 Uiso 1 1 calc R U . . .
C44 C 0.32367(11) -0.17085(19) 0.09913(12) 0.0466(6) Uani 1 1 d . . . . .
H44A H 0.309251 -0.197376 0.127806 0.070 Uiso 1 1 calc R U . . .
H44B H 0.339770 -0.229521 0.085517 0.070 Uiso 1 1 calc R U . . .
H44C H 0.296756 -0.140417 0.066782 0.070 Uiso 1 1 calc R U . . .
C38 C 0.50953(11) 0.6328(2) 0.56890(13) 0.0524(7) Uani 1 1 d . . . . .
H38A H 0.526897 0.583040 0.599491 0.079 Uiso 1 1 calc R U . . .
H38B H 0.531806 0.693004 0.569239 0.079 Uiso 1 1 calc R U . . .
H38C H 0.500750 0.596638 0.531770 0.079 Uiso 1 1 calc R U . . .
C45 C 0.40784(11) -0.1358(2) 0.17633(11) 0.0468(6) Uani 1 1 d . . . . .
H45A H 0.434372 -0.083091 0.192663 0.070 Uiso 1 1 calc R U . . .
H45B H 0.421918 -0.195614 0.161076 0.070 Uiso 1 1 calc R U . . .
H45C H 0.394666 -0.161366 0.206233 0.070 Uiso 1 1 calc R U . . .
C41 C 0.07398(11) 0.5719(2) 0.09128(14) 0.0548(7) Uani 1 1 d . . . . .
H41A H 0.092569 0.577127 0.063879 0.082 Uiso 1 1 calc R U . . .
H41B H 0.091621 0.612798 0.125785 0.082 Uiso 1 1 calc R U . . .
H41C H 0.039823 0.600375 0.073832 0.082 Uiso 1 1 calc R U . . .
C31 C 0.30547(10) 0.5393(2) 0.56204(11) 0.0453(6) Uani 1 1 d . . . . .
H31A H 0.296670 0.522431 0.521180 0.068 Uiso 1 1 calc R U . . .
H31B H 0.276084 0.570168 0.569504 0.068 Uiso 1 1 calc R U . . .
H31C H 0.315699 0.474197 0.584633 0.068 Uiso 1 1 calc R U . . .
C37 C 0.47284(12) 0.7317(2) 0.63790(12) 0.0529(7) Uani 1 1 d . . . . .
H37A H 0.441344 0.755589 0.643237 0.079 Uiso 1 1 calc R U . . .
H37B H 0.494520 0.793153 0.638655 0.079 Uiso 1 1 calc R U . . .
H37C H 0.490349 0.682642 0.668807 0.079 Uiso 1 1 calc R U . . .
C34 C 0.46098(11) 0.4588(2) 0.67622(10) 0.0509(6) Uani 1 1 d . . . . .
H34A H 0.494267 0.489289 0.680682 0.076 Uiso 1 1 calc R U . . .
H34B H 0.465149 0.391949 0.697547 0.076 Uiso 1 1 calc R U . . .
H34C H 0.441429 0.508721 0.691128 0.076 Uiso 1 1 calc R U . . .
C32 C 0.33247(11) 0.7277(2) 0.54711(11) 0.0480(6) Uani 1 1 d . . . . .
H32A H 0.359796 0.779888 0.560166 0.072 Uiso 1 1 calc R U . . .
H32B H 0.302576 0.753977 0.555311 0.072 Uiso 1 1 calc R U . . .
H32C H 0.324158 0.716669 0.505743 0.072 Uiso 1 1 calc R U . . .
C42 C 0.04068(10) 0.3894(2) 0.05307(12) 0.0534(7) Uani 1 1 d . . . . .
H42A H 0.005095 0.410800 0.040721 0.080 Uiso 1 1 calc R U . . .
H42B H 0.043316 0.313351 0.061933 0.080 Uiso 1 1 calc R U . . .
H42C H 0.054804 0.403776 0.022299 0.080 Uiso 1 1 calc R U . . .
C40 C 0.04057(10) 0.4458(3) 0.15094(13) 0.0620(8) Uani 1 1 d . . . . .
H40A H 0.055622 0.493666 0.183321 0.093 Uiso 1 1 calc R U . . .
H40B H 0.041872 0.372717 0.164959 0.093 Uiso 1 1 calc R U . . .
H40C H 0.005318 0.466156 0.131638 0.093 Uiso 1 1 calc R U . . .

loop_
_atom_site_aniso_label
_atom_site_aniso_U_11
_atom_site_aniso_U_22
_atom_site_aniso_U_33
_atom_site_aniso_U_23
_atom_site_aniso_U_13
_atom_site_aniso_U_12
Si1 0.0338(3) 0.0280(3) 0.0181(2) -0.00289(19) 0.0071(2) -0.0031(2)
C2 0.0308(10) 0.0255(9) 0.0181(8) 0.0000(7) 0.0068(7) 0.0017(7)
C3 0.0309(10) 0.0256(9) 0.0218(8) -0.0008(7) 0.0049(8) -0.0014(7)
C8 0.0303(10) 0.0233(9) 0.0218(9) -0.0009(7) 0.0068(8) 0.0004(7)
C15 0.0266(10) 0.0280(9) 0.0201(8) -0.0009(7) 0.0049(7) 0.0051(7)
C21 0.0236(9) 0.0333(10) 0.0186(8) -0.0032(7) 0.0035(7) 0.0036(8)
C13 0.0324(11) 0.0304(10) 0.0205(9) -0.0051(7) 0.0053(8) 0.0017(8)
C20 0.0255(10) 0.0285(9) 0.0220(9) -0.0018(7) 0.0058(7) 0.0038(7)
C14 0.0247(10) 0.0295(9) 0.0196(8) -0.0022(7) 0.0045(7) 0.0052(7)
C5 0.0401(11) 0.0223(9) 0.0241(9) 0.0016(7) 0.0139(8) 0.0017(8)
C22 0.0280(10) 0.0300(10) 0.0209(9) -0.0005(7) 0.0056(8) 0.0032(8)
C1 0.0310(10) 0.0288(10) 0.0197(8) -0.0029(7) 0.0068(8) -0.0008(8)
C11 0.0295(10) 0.0269(10) 0.0283(10) 0.0001(7) 0.0050(8) 0.0007(8)
C4 0.0271(10) 0.0314(10) 0.0279(9) 0.0025(7) 0.0093(8) 0.0029(8)
C7 0.0283(10) 0.0291(10) 0.0267(9) -0.0017(7) 0.0074(8) -0.0003(8)
C6 0.0359(11) 0.0276(10) 0.0265(9) -0.0046(7) 0.0092(8) -0.0040(8)
C27 0.0265(10) 0.0271(10) 0.0237(9) -0.0007(7) 0.0062(8) 0.0026(7)
C28 0.0318(11) 0.0319(10) 0.0217(9) -0.0024(7) 0.0066(8) 0.0014(8)
C16 0.0390(12) 0.0341(11) 0.0196(9) -0.0005(7) 0.0079(8) 0.0028(9)
C10 0.0364(11) 0.0365(11) 0.0195(9) -0.0018(8) 0.0044(8) 0.0030(9)
C9 0.0350(11) 0.0319(10) 0.0203(9) -0.0038(7) 0.0078(8) 0.0030(8)
C26 0.0345(11) 0.0300(10) 0.0271(9) -0.0027(8) 0.0070(8) -0.0022(8)
C23 0.0399(12) 0.0401(12) 0.0201(9) 0.0001(8) 0.0074(8) -0.0016(9)
C12 0.0332(11) 0.0294(10) 0.0271(9) -0.0036(8) 0.0097(8) 0.0042(8)
C33 0.0388(12) 0.0364(11) 0.0269(10) 0.0028(8) 0.0066(9) -0.0041(9)
C36 0.0461(13) 0.0310(11) 0.0338(11) -0.0054(8) 0.0148(10) -0.0063(9)
C19 0.0360(11) 0.0318(10) 0.0271(10) -0.0042(8) 0.0065(9) -0.0014(8)
C39 0.0304(11) 0.0358(11) 0.0326(10) 0.0013(8) 0.0024(9) 0.0051(8)
C43 0.0453(13) 0.0277(10) 0.0314(10) -0.0007(8) 0.0162(9) 0.0072(9)
C17 0.0486(13) 0.0363(11) 0.0284(10) 0.0061(8) 0.0128(10) 0.0003(9)
C29 0.0378(12) 0.0343(11) 0.0245(10) 0.0001(8) 0.0093(9) 0.0009(9)
C18 0.0482(14) 0.0302(11) 0.0360(11) 0.0014(8) 0.0135(10) -0.0045(9)
C30 0.0420(12) 0.0396(12) 0.0234(9) -0.0017(8) 0.0129(9) 0.0016(9)
C24 0.0466(13) 0.0435(12) 0.0261(10) 0.0070(9) 0.0115(10) -0.0026(10)
C25 0.0438(13) 0.0342(11) 0.0341(11) 0.0012(8) 0.0121(10) -0.0064(9)
C46 0.0514(14) 0.0408(12) 0.0363(11) -0.0038(9) 0.0233(11) 0.0035(10)
C35 0.0539(15) 0.0386(13) 0.0500(14) 0.0094(10) 0.0163(12) 0.0078(11)
C44 0.0618(16) 0.0301(11) 0.0545(14) -0.0126(10) 0.0278(13) -0.0005(10)
C38 0.0510(16) 0.0458(14) 0.0684(17) -0.0108(12) 0.0305(14) -0.0133(11)
C45 0.0638(17) 0.0363(12) 0.0411(12) 0.0033(9) 0.0181(12) 0.0207(11)
C41 0.0429(14) 0.0400(14) 0.0690(18) 0.0078(12) 0.0011(13) 0.0091(11)
C31 0.0396(13) 0.0533(15) 0.0463(13) 0.0003(11) 0.0184(11) -0.0028(11)
C37 0.0618(17) 0.0462(14) 0.0508(15) -0.0224(11) 0.0184(13) -0.0198(12)
C34 0.0581(16) 0.0578(16) 0.0270(11) 0.0098(10) 0.0004(11) -0.0043(12)
C32 0.0507(15) 0.0463(14) 0.0484(14) 0.0078(11) 0.0180(12) 0.0114(11)
C42 0.0371(14) 0.0562(16) 0.0520(15) -0.0079(12) -0.0062(12) 0.0068(11)
C40 0.0328(13) 0.102(2) 0.0496(15) 0.0097(15) 0.0115(12) 0.0145(14)

loop_
_atom_type_symbol
_atom_type_description
_atom_type_scat_dispersion_real
_atom_type_scat_dispersion_imag
_atom_type_scat_source
C C 0.0181 0.0091 'International Tables Vol C Tables 4.2.6.8 and 6.1.1.4'
H H 0.0000 0.0000 'International Tables Vol C Tables 4.2.6.8 and 6.1.1.4'
Si Si 0.2541 0.3302 'International Tables Vol C Tables 4.2.6.8 and 6.1.1.4'

loop_
_geom_angle_atom_site_label_1
_geom_angle_atom_site_label_2
_geom_angle_atom_site_label_3
_geom_angle
_geom_angle_site_symmetry_1
_geom_angle_site_symmetry_3
_geom_angle_publ_flag
C36 Si1 C33 114.64(10) . . ?
C36 Si1 C30 110.90(10) . . ?
C29 Si1 C33 105.54(9) . . ?
C29 Si1 C36 108.77(10) . . ?
C29 Si1 C30 105.72(10) . . ?
C30 Si1 C33 110.72(10) . . ?
C3 C2 C1 121.29(17) . . ?
C3 C2 C7 116.70(17) . . ?
C7 C2 C1 121.98(18) . . ?
C2 C3 H3 119.4 . . ?
C4 C3 C2 121.18(18) . . ?
C4 C3 H3 119.4 . . ?
C13 C8 C1 120.55(17) . . ?
C13 C8 C9 115.91(18) . . ?
C9 C8 C1 123.53(17) . . ?
C14 C15 C20 120.43(17) . . ?
C14 C15 C16 121.85(17) . . ?
C16 C15 C20 117.72(18) . . ?
C20 C21 C28 120.01(18) . . ?
C22 C21 C20 120.90(17) . . ?
C22 C21 C28 119.08(17) . . ?
C8 C13 H13 119.1 . . ?
C12 C13 C8 121.75(18) . . ?
C12 C13 H13 119.1 . . ?
C21 C20 C15 119.11(18) . . ?
C21 C20 C19 121.89(17) . . ?
C19 C20 C15 118.97(17) . . ?
C15 C14 C1 120.34(17) . . ?
C15 C14 C27 120.21(17) . . ?
C27 C14 C1 119.13(17) . . ?
C4 C5 C43 120.39(19) . . ?
C6 C5 C4 117.09(17) . . ?
C6 C5 C43 122.52(18) . . ?
C21 C22 C27 119.37(17) . . ?
C21 C22 C23 122.18(17) . . ?
C23 C22 C27 118.43(18) . . ?
C2 C1 C14 119.52(17) . . ?
C8 C1 C2 123.24(17) . . ?
C8 C1 C14 117.02(16) . . ?
C10 C11 C39 122.53(18) . . ?
C12 C11 C10 116.37(18) . . ?
C12 C11 C39 121.04(18) . . ?
C3 C4 C5 121.85(19) . . ?
C3 C4 H4 119.1 . . ?
C5 C4 H4 119.1 . . ?
C2 C7 H7 119.4 . . ?
C6 C7 C2 121.25(19) . . ?
C6 C7 H7 119.4 . . ?
C5 C6 C7 121.89(19) . . ?
C5 C6 H6 119.1 . . ?
C7 C6 H6 119.1 . . ?
C14 C27 C22 119.94(18) . . ?
C14 C27 C26 121.89(17) . . ?
C26 C27 C22 118.10(17) . . ?
C29 C28 C21 177.0(2) . . ?
C15 C16 H16 119.2 . . ?
C17 C16 C15 121.65(18) . . ?
C17 C16 H16 119.2 . . ?
C11 C10 H10 118.9 . . ?
C9 C10 C11 122.18(18) . . ?
C9 C10 H10 118.9 . . ?
C8 C9 H9 119.3 . . ?
C10 C9 C8 121.47(18) . . ?
C10 C9 H9 119.3 . . ?
C27 C26 H26 119.2 . . ?
C25 C26 C27 121.53(19) . . ?
C25 C26 H26 119.2 . . ?
C22 C23 H23 119.4 . . ?
C24 C23 C22 121.12(19) . . ?
C24 C23 H23 119.4 . . ?
C13 C12 C11 122.13(18) . . ?
C13 C12 H12 118.9 . . ?
C11 C12 H12 118.9 . . ?
Si1 C33 H33 106.0 . . ?
C35 C33 Si1 114.32(15) . . ?
C35 C33 H33 106.0 . . ?
C35 C33 C34 110.2(2) . . ?
C34 C33 Si1 113.55(16) . . ?
C34 C33 H33 106.0 . . ?
Si1 C36 H36 106.3 . . ?
C38 C36 Si1 112.69(16) . . ?
C38 C36 H36 106.3 . . ?
C38 C36 C37 111.2(2) . . ?
C37 C36 Si1 113.57(16) . . ?
C37 C36 H36 106.3 . . ?
C20 C19 H19 119.5 . . ?
C18 C19 C20 121.00(19) . . ?
C18 C19 H19 119.5 . . ?
C41 C39 C11 108.67(19) . . ?
C41 C39 C42 109.4(2) . . ?
C41 C39 C40 109.2(2) . . ?
C42 C39 C11 111.56(18) . . ?
C42 C39 C40 107.3(2) . . ?
C40 C39 C11 110.66(18) . . ?
C5 C43 C45 110.01(17) . . ?
C46 C43 C5 108.44(16) . . ?
C46 C43 C45 109.6(2) . . ?
C44 C43 C5 111.76(18) . . ?
C44 C43 C46 108.65(18) . . ?
C44 C43 C45 108.38(19) . . ?
C16 C17 H17 119.8 . . ?
C16 C17 C18 120.32(19) . . ?
C18 C17 H17 119.8 . . ?
C28 C29 Si1 171.11(19) . . ?
C19 C18 C17 120.3(2) . . ?
C19 C18 H18 119.8 . . ?
C17 C18 H18 119.8 . . ?
Si1 C30 H30 107.4 . . ?
C31 C30 Si1 112.31(15) . . ?
C31 C30 H30 107.4 . . ?
C31 C30 C32 109.9(2) . . ?
C32 C30 Si1 112.08(15) . . ?
C32 C30 H30 107.4 . . ?
C23 C24 H24 119.6 . . ?
C23 C24 C25 120.70(19) . . ?
C25 C24 H24 119.6 . . ?
C26 C25 C24 120.1(2) . . ?
C26 C25 H25 120.0 . . ?
C24 C25 H25 120.0 . . ?
C43 C46 H46A 109.5 . . ?
C43 C46 H46B 109.5 . . ?
C43 C46 H46C 109.5 . . ?
H46A C46 H46B 109.5 . . ?
H46A C46 H46C 109.5 . . ?
H46B C46 H46C 109.5 . . ?
C33 C35 H35A 109.5 . . ?
C33 C35 H35B 109.5 . . ?
C33 C35 H35C 109.5 . . ?
H35A C35 H35B 109.5 . . ?
H35A C35 H35C 109.5 . . ?
H35B C35 H35C 109.5 . . ?
C43 C44 H44A 109.5 . . ?
C43 C44 H44B 109.5 . . ?
C43 C44 H44C 109.5 . . ?
H44A C44 H44B 109.5 . . ?
H44A C44 H44C 109.5 . . ?
H44B C44 H44C 109.5 . . ?
C36 C38 H38A 109.5 . . ?
C36 C38 H38B 109.5 . . ?
C36 C38 H38C 109.5 . . ?
H38A C38 H38B 109.5 . . ?
H38A C38 H38C 109.5 . . ?
H38B C38 H38C 109.5 . . ?
C43 C45 H45A 109.5 . . ?
C43 C45 H45B 109.5 . . ?
C43 C45 H45C 109.5 . . ?
H45A C45 H45B 109.5 . . ?
H45A C45 H45C 109.5 . . ?
H45B C45 H45C 109.5 . . ?
C39 C41 H41A 109.5 . . ?
C39 C41 H41B 109.5 . . ?
C39 C41 H41C 109.5 . . ?
H41A C41 H41B 109.5 . . ?
H41A C41 H41C 109.5 . . ?
H41B C41 H41C 109.5 . . ?
C30 C31 H31A 109.5 . . ?
C30 C31 H31B 109.5 . . ?
C30 C31 H31C 109.5 . . ?
H31A C31 H31B 109.5 . . ?
H31A C31 H31C 109.5 . . ?
H31B C31 H31C 109.5 . . ?
C36 C37 H37A 109.5 . . ?
C36 C37 H37B 109.5 . . ?
C36 C37 H37C 109.5 . . ?
H37A C37 H37B 109.5 . . ?
H37A C37 H37C 109.5 . . ?
H37B C37 H37C 109.5 . . ?
C33 C34 H34A 109.5 . . ?
C33 C34 H34B 109.5 . . ?
C33 C34 H34C 109.5 . . ?
H34A C34 H34B 109.5 . . ?
H34A C34 H34C 109.5 . . ?
H34B C34 H34C 109.5 . . ?
C30 C32 H32A 109.5 . . ?
C30 C32 H32B 109.5 . . ?
C30 C32 H32C 109.5 . . ?
H32A C32 H32B 109.5 . . ?
H32A C32 H32C 109.5 . . ?
H32B C32 H32C 109.5 . . ?
C39 C42 H42A 109.5 . . ?
C39 C42 H42B 109.5 . . ?
C39 C42 H42C 109.5 . . ?
H42A C42 H42B 109.5 . . ?
H42A C42 H42C 109.5 . . ?
H42B C42 H42C 109.5 . . ?
C39 C40 H40A 109.5 . . ?
C39 C40 H40B 109.5 . . ?
C39 C40 H40C 109.5 . . ?
H40A C40 H40B 109.5 . . ?
H40A C40 H40C 109.5 . . ?
H40B C40 H40C 109.5 . . ?

loop_
_geom_bond_atom_site_label_1
_geom_bond_atom_site_label_2
_geom_bond_distance
_geom_bond_site_symmetry_2
_geom_bond_publ_flag
Si1 C33 1.890(2) . ?
Si1 C36 1.887(2) . ?
Si1 C29 1.836(2) . ?
Si1 C30 1.889(2) . ?
C2 C3 1.406(3) . ?
C2 C1 1.451(3) . ?
C2 C7 1.409(3) . ?
C3 H3 0.9300 . ?
C3 C4 1.383(3) . ?
C8 C13 1.414(3) . ?
C8 C1 1.442(3) . ?
C8 C9 1.415(3) . ?
C15 C20 1.435(3) . ?
C15 C14 1.404(3) . ?
C15 C16 1.429(3) . ?
C21 C20 1.411(3) . ?
C21 C22 1.409(3) . ?
C21 C28 1.437(3) . ?
C13 H13 0.9300 . ?
C13 C12 1.370(3) . ?
C20 C19 1.424(3) . ?
C14 C1 1.498(3) . ?
C14 C27 1.408(3) . ?
C5 C4 1.402(3) . ?
C5 C6 1.384(3) . ?
C5 C43 1.536(3) . ?
C22 C27 1.439(3) . ?
C22 C23 1.427(3) . ?
C11 C10 1.401(3) . ?
C11 C12 1.400(3) . ?
C11 C39 1.533(3) . ?
C4 H4 0.9300 . ?
C7 H7 0.9300 . ?
C7 C6 1.389(3) . ?
C6 H6 0.9300 . ?
C27 C26 1.426(3) . ?
C28 C29 1.212(3) . ?
C16 H16 0.9300 . ?
C16 C17 1.355(3) . ?
C10 H10 0.9300 . ?
C10 C9 1.373(3) . ?
C9 H9 0.9300 . ?
C26 H26 0.9300 . ?
C26 C25 1.355(3) . ?
C23 H23 0.9300 . ?
C23 C24 1.352(3) . ?
C12 H12 0.9300 . ?
C33 H33 0.9800 . ?
C33 C35 1.531(3) . ?
C33 C34 1.534(3) . ?
C36 H36 0.9800 . ?
C36 C38 1.524(4) . ?
C36 C37 1.536(3) . ?
C19 H19 0.9300 . ?
C19 C18 1.361(3) . ?
C39 C41 1.523(3) . ?
C39 C42 1.530(3) . ?
C39 C40 1.531(3) . ?
C43 C46 1.535(3) . ?
C43 C44 1.530(3) . ?
C43 C45 1.539(3) . ?
C17 H17 0.9300 . ?
C17 C18 1.418(3) . ?
C18 H18 0.9300 . ?
C30 H30 0.9800 . ?
C30 C31 1.523(3) . ?
C30 C32 1.533(3) . ?
C24 H24 0.9300 . ?
C24 C25 1.420(3) . ?
C25 H25 0.9300 . ?
C46 H46A 0.9600 . ?
C46 H46B 0.9600 . ?
C46 H46C 0.9600 . ?
C35 H35A 0.9600 . ?
C35 H35B 0.9600 . ?
C35 H35C 0.9600 . ?
C44 H44A 0.9600 . ?
C44 H44B 0.9600 . ?
C44 H44C 0.9600 . ?
C38 H38A 0.9600 . ?
C38 H38B 0.9600 . ?
C38 H38C 0.9600 . ?
C45 H45A 0.9600 . ?
C45 H45B 0.9600 . ?
C45 H45C 0.9600 . ?
C41 H41A 0.9600 . ?
C41 H41B 0.9600 . ?
C41 H41C 0.9600 . ?
C31 H31A 0.9600 . ?
C31 H31B 0.9600 . ?
C31 H31C 0.9600 . ?
C37 H37A 0.9600 . ?
C37 H37B 0.9600 . ?
C37 H37C 0.9600 . ?
C34 H34A 0.9600 . ?
C34 H34B 0.9600 . ?
C34 H34C 0.9600 . ?
C32 H32A 0.9600 . ?
C32 H32B 0.9600 . ?
C32 H32C 0.9600 . ?
C42 H42A 0.9600 . ?
C42 H42B 0.9600 . ?
C42 H42C 0.9600 . ?
C40 H40A 0.9600 . ?
C40 H40B 0.9600 . ?
C40 H40C 0.9600 . ?

loop_
_geom_torsion_atom_site_label_1
_geom_torsion_atom_site_label_2
_geom_torsion_atom_site_label_3
_geom_torsion_atom_site_label_4
_geom_torsion
_geom_torsion_site_symmetry_1
_geom_torsion_site_symmetry_2
_geom_torsion_site_symmetry_3
_geom_torsion_site_symmetry_4
_geom_torsion_publ_flag
C2 C3 C4 C5 -1.4(3) . . . . ?
C2 C7 C6 C5 -0.2(3) . . . . ?
C3 C2 C1 C8 154.29(18) . . . . ?
C3 C2 C1 C14 -31.3(3) . . . . ?
C3 C2 C7 C6 -1.4(3) . . . . ?
C8 C13 C12 C11 0.2(3) . . . . ?
C15 C20 C19 C18 0.0(3) . . . . ?
C15 C14 C1 C2 108.8(2) . . . . ?
C15 C14 C1 C8 -76.4(2) . . . . ?
C15 C14 C27 C22 1.9(3) . . . . ?
C15 C14 C27 C26 178.89(18) . . . . ?
C15 C16 C17 C18 0.7(3) . . . . ?
C21 C20 C19 C18 -178.2(2) . . . . ?
C21 C22 C27 C14 -0.9(3) . . . . ?
C21 C22 C27 C26 -178.00(18) . . . . ?
C21 C22 C23 C24 178.5(2) . . . . ?
C13 C8 C1 C2 157.67(19) . . . . ?
C13 C8 C1 C14 -16.9(3) . . . . ?
C13 C8 C9 C10 -4.0(3) . . . . ?
C20 C15 C14 C1 172.38(17) . . . . ?
C20 C15 C14 C27 -1.0(3) . . . . ?
C20 C15 C16 C17 -0.8(3) . . . . ?
C20 C21 C22 C27 -1.0(3) . . . . ?
C20 C21 C22 C23 -179.01(19) . . . . ?
C20 C19 C18 C17 -0.1(3) . . . . ?
C14 C15 C20 C21 -0.9(3) . . . . ?
C14 C15 C20 C19 -179.12(18) . . . . ?
C14 C15 C16 C17 178.8(2) . . . . ?
C14 C27 C26 C25 -178.0(2) . . . . ?
C22 C21 C20 C15 1.9(3) . . . . ?
C22 C21 C20 C19 -179.92(19) . . . . ?
C22 C27 C26 C25 -1.0(3) . . . . ?
C22 C23 C24 C25 -0.1(4) . . . . ?
C1 C2 C3 C4 -179.64(17) . . . . ?
C1 C2 C7 C6 -179.56(18) . . . . ?
C1 C8 C13 C12 -177.72(18) . . . . ?
C1 C8 C9 C10 177.22(19) . . . . ?
C1 C14 C27 C22 -171.57(17) . . . . ?
C1 C14 C27 C26 5.4(3) . . . . ?
C11 C10 C9 C8 0.9(3) . . . . ?
C4 C5 C6 C7 1.0(3) . . . . ?
C4 C5 C43 C46 -71.0(2) . . . . ?
C4 C5 C43 C44 169.30(19) . . . . ?
C4 C5 C43 C45 48.8(3) . . . . ?
C7 C2 C3 C4 2.2(3) . . . . ?
C7 C2 C1 C8 -27.6(3) . . . . ?
C7 C2 C1 C14 146.81(18) . . . . ?
C6 C5 C4 C3 -0.2(3) . . . . ?
C6 C5 C43 C46 108.5(2) . . . . ?
C6 C5 C43 C44 -11.2(3) . . . . ?
C6 C5 C43 C45 -131.7(2) . . . . ?
C27 C14 C1 C2 -77.7(2) . . . . ?
C27 C14 C1 C8 97.1(2) . . . . ?
C27 C22 C23 C24 0.4(3) . . . . ?
C27 C26 C25 C24 1.4(3) . . . . ?
C28 C21 C20 C15 -176.66(17) . . . . ?
C28 C21 C20 C19 1.5(3) . . . . ?
C28 C21 C22 C27 177.55(17) . . . . ?
C28 C21 C22 C23 -0.4(3) . . . . ?
C16 C15 C20 C21 178.70(18) . . . . ?
C16 C15 C20 C19 0.5(3) . . . . ?
C16 C15 C14 C1 -7.2(3) . . . . ?
C16 C15 C14 C27 179.42(18) . . . . ?
C16 C17 C18 C19 -0.2(4) . . . . ?
C10 C11 C12 C13 -3.4(3) . . . . ?
C10 C11 C39 C41 -94.8(2) . . . . ?
C10 C11 C39 C42 25.9(3) . . . . ?
C10 C11 C39 C40 145.3(2) . . . . ?
C9 C8 C13 C12 3.4(3) . . . . ?
C9 C8 C1 C2 -23.6(3) . . . . ?
C9 C8 C1 C14 161.88(18) . . . . ?
C23 C22 C27 C14 177.16(18) . . . . ?
C23 C22 C27 C26 0.1(3) . . . . ?
C23 C24 C25 C26 -0.9(4) . . . . ?
C12 C11 C10 C9 2.8(3) . . . . ?
C12 C11 C39 C41 82.2(3) . . . . ?
C12 C11 C39 C42 -157.1(2) . . . . ?
C12 C11 C39 C40 -37.6(3) . . . . ?
C33 Si1 C36 C38 54.1(2) . . . . ?
C33 Si1 C36 C37 -73.5(2) . . . . ?
C33 Si1 C30 C31 -59.43(18) . . . . ?
C33 Si1 C30 C32 176.27(16) . . . . ?
C36 Si1 C33 C35 -78.94(19) . . . . ?
C36 Si1 C33 C34 48.7(2) . . . . ?
C36 Si1 C30 C31 172.14(15) . . . . ?
C36 Si1 C30 C32 47.84(19) . . . . ?
C39 C11 C10 C9 -179.97(19) . . . . ?
C39 C11 C12 C13 179.37(19) . . . . ?
C43 C5 C4 C3 179.31(17) . . . . ?
C43 C5 C6 C7 -178.50(18) . . . . ?
C29 Si1 C33 C35 40.7(2) . . . . ?
C29 Si1 C33 C34 168.37(18) . . . . ?
C29 Si1 C36 C38 -63.8(2) . . . . ?
C29 Si1 C36 C37 168.67(18) . . . . ?
C29 Si1 C30 C31 54.41(18) . . . . ?
C29 Si1 C30 C32 -69.89(18) . . . . ?
C30 Si1 C33 C35 154.68(17) . . . . ?
C30 Si1 C33 C34 -77.7(2) . . . . ?
C30 Si1 C36 C38 -179.62(17) . . . . ?
C30 Si1 C36 C37 52.8(2) . . . . ?
